data_4304969
loop_
_publ_author_name
'Rui-Bo Zhang'
'Zhao-Ji Li'
'Ye-Yan Qin'
'Jian-Kai Cheng'
'Jian Zhang'
'Yuan-Gen Yao'

_publ_contact_author_address
;
The State Key Laboratory of Structure Chemistry, 
Fujian Institute of Research on the Structure of Matter, 
the Chinese Academy of Sciences,
Fuzhou, Fujian, 350002
P. R. China
;
_publ_contact_author_email yyg@fjirsm.ac.cn
_publ_contact_author_fax 86-591-83714946
_publ_contact_author_name 'Yuan-Gen Yao'
_publ_contact_author_phone 86-591-83711523
_publ_section_title
;
Synthesis, Structure, and Physical Properties of a New Anions-Controlled
Cd(II)-Guanazole (3,5-Diamino-1,2,4-triazole) Hybrid Family
;
_journal_name_full 'Inorganic Chemistry'
_journal_page_first 4861
_journal_page_last 4876
_journal_paper_doi 10.1021/ic8001042
_journal_volume 47
_journal_year 2008
_chemical_formula_moiety 'C8 H18 Br4 Cd5 N20 O2'
_chemical_formula_sum 'C8 H18 Br4 Cd5 N20 O2'
_chemical_formula_weight 1308.07
_chemical_name_systematic
; 
 ? 
;
_space_group_IT_number 14
_symmetry_cell_setting monoclinic
_symmetry_space_group_name_Hall '-P 2ybc'
_symmetry_space_group_name_H-M 'P 1 21/c 1'
_atom_sites_solution_hydrogens geom
_atom_sites_solution_primary direct
_atom_sites_solution_secondary difmap
_audit_creation_method SHELXL-97
_cell_angle_alpha 90.00
_cell_angle_beta 95.642(7)
_cell_angle_gamma 90.00
_cell_formula_units_Z 2
_cell_length_a 9.285(3)
_cell_length_b 10.399(4)
_cell_length_c 14.001(5)
_cell_measurement_reflns_used 3623
_cell_measurement_temperature 294.1500
_cell_measurement_theta_max 27.4680
_cell_measurement_theta_min 2.2041
_cell_volume 1345.3(8)
_computing_cell_refinement SAINT
_computing_data_collection SMART
_computing_data_reduction SAINT
_computing_structure_refinement 'SHELXL-97 (Sheldrick, 1997)'
_computing_structure_solution 'SHELXS-97 (Sheldrick, 1990)'
_diffrn_ambient_temperature 294.1500
_diffrn_detector_area_resol_mean 14.6306
_diffrn_measured_fraction_theta_full 0.992
_diffrn_measured_fraction_theta_max 0.992
_diffrn_measurement_device_type 'SMART CCD'
_diffrn_measurement_method dtprofit.ref
_diffrn_radiation_monochromator graphite
_diffrn_radiation_source 'fine-focus sealed tube'
_diffrn_radiation_type MoK\a
_diffrn_radiation_wavelength 0.71073
_diffrn_reflns_av_R_equivalents 0.0320
_diffrn_reflns_av_sigmaI/netI 0.0667
_diffrn_reflns_limit_h_max 10
_diffrn_reflns_limit_h_min -12
_diffrn_reflns_limit_k_max 12
_diffrn_reflns_limit_k_min -13
_diffrn_reflns_limit_l_max 18
_diffrn_reflns_limit_l_min -18
_diffrn_reflns_number 3234
_diffrn_reflns_theta_full 27.49
_diffrn_reflns_theta_max 27.49
_diffrn_reflns_theta_min 2.2041
_diffrn_standards_decay_% 0
_diffrn_standards_interval_count 0
_diffrn_standards_interval_time .
_diffrn_standards_number 0
_exptl_absorpt_coefficient_mu 9.880
_exptl_absorpt_correction_T_max 1.0000
_exptl_absorpt_correction_T_min 0.6850
_exptl_absorpt_correction_type multi-scan
_exptl_absorpt_process_details SADABS
_exptl_crystal_colour Yellow
_exptl_crystal_density_diffrn 3.229
_exptl_crystal_density_method 'not measured'
_exptl_crystal_description Prism
_exptl_crystal_F_000 1204
_exptl_crystal_size_max 0.3800
_exptl_crystal_size_mid 0.0300
_exptl_crystal_size_min 0.0200
_refine_diff_density_max 0.670
_refine_diff_density_min -0.597
_refine_diff_density_rms 0.131
_refine_ls_extinction_method none
_refine_ls_goodness_of_fit_ref 1.020
_refine_ls_hydrogen_treatment mixed
_refine_ls_matrix_type full
_refine_ls_number_parameters 189
_refine_ls_number_reflns 3064
_refine_ls_number_restraints 1
_refine_ls_restrained_S_all 1.020
_refine_ls_R_factor_all 0.0283
_refine_ls_R_factor_gt 0.0225
_refine_ls_shift/su_max 0.002
_refine_ls_shift/su_mean 0.000
_refine_ls_structure_factor_coef Fsqd
_refine_ls_weighting_details 'calc w=1/[\s^2^(Fo^2^)+(0.0251P)^2^+0.0000P] where P=(Fo^2^+2Fc^2^)/3'
_refine_ls_weighting_scheme calc
_refine_ls_wR_factor_gt 0.0470
_refine_ls_wR_factor_ref 0.0490
_reflns_number_gt 2666
_reflns_number_total 3064
_reflns_threshold_expression >2sigma(I)
_cod_data_source_file ic8001042-file004_4.cif
_cod_data_source_block 4
_cod_depositor_comments
;
The following automatic conversions were performed:
'_symmetry_cell_setting' value 'Monoclinic' changed to 'monoclinic'
according to '/home/saulius/struct/CIF-dictionaries/cif_core.dic'
dictionary named 'cif_core.dic' version 2.4.1 from
2010-06-29.

'_exptl_absorpt_correction_type' value 'Multi-scan' changed
to 'multi-scan' according to
'/home/saulius/struct/CIF-dictionaries/cif_core.dic' dictionary named
'cif_core.dic' version 2.4.1 from 2010-06-29.

Automatic conversion script
Id: cif_fix_enum 1527 2010-12-29 10:47:43Z saulius 
;
_cod_database_code 4304969

loop_
_symmetry_equiv_pos_as_xyz
'x, y, z'
'-x, y+1/2, -z+1/2'
'-x, -y, -z'
'x, -y-1/2, z-1/2'

loop_
_atom_site_label
_atom_site_type_symbol
_atom_site_fract_x
_atom_site_fract_y
_atom_site_fract_z
_atom_site_U_iso_or_equiv
_atom_site_adp_type
_atom_site_occupancy
_atom_site_symmetry_multiplicity
_atom_site_calc_flag
_atom_site_refinement_flags
_atom_site_disorder_assembly
_atom_site_disorder_group
Cd1 Cd -1.0000 -0.5000 -0.5000 0.01503(8) Uani 1 2 d S . .
Cd2 Cd -0.80923(3) -0.82631(2) -0.482582(19) 0.01733(7) Uani 1 1 d . . .
Cd3 Cd -0.46824(3) -0.95411(2) -0.381453(18) 0.01813(7) Uani 1 1 d . . .
Br2 Br -0.73943(4) -1.03123(3) -0.35143(3) 0.02325(9) Uani 1 1 d . . .
Br1 Br -0.85923(5) -0.65299(3) -0.63136(3) 0.02504(9) Uani 1 1 d . . .
N1 N -0.3621(3) -1.0366(3) -0.2383(2) 0.0164(6) Uani 1 1 d . . .
N5 N -0.2442(4) -0.8421(3) -0.1820(2) 0.0277(8) Uani 1 1 d . . .
H5A H -0.1873 -0.8038 -0.1388 0.033 Uiso 1 1 calc R . .
H5B H -0.2876 -0.7988 -0.2286 0.033 Uiso 1 1 calc R . .
C2 C -0.2655(4) -0.9719(3) -0.1764(2) 0.0164(7) Uani 1 1 d . . .
O1 O -0.5826(3) -0.8753(2) -0.52132(17) 0.0182(5) Uani 1 1 d D . .
H1W H -0.543(4) -0.811(2) -0.533(3) 0.022 Uiso 1 1 d D . .
N6 N -1.0414(3) -0.8062(3) -0.4443(2) 0.0160(6) Uani 1 1 d . . .
C4 C -1.1347(4) -0.8859(3) -0.4117(2) 0.0141(7) Uani 1 1 d . . .
N8 N -1.2676(3) -0.8337(3) -0.4042(2) 0.0158(6) Uani 1 1 d . . .
N10 N -1.1058(4) -1.0157(3) -0.3913(2) 0.0188(6) Uani 1 1 d . . .
C3 C -1.2498(4) -0.7119(3) -0.4364(2) 0.0176(7) Uani 1 1 d . . .
N9 N -1.3610(3) -0.6249(3) -0.4467(3) 0.0323(8) Uani 1 1 d . . .
H9A H -1.3472 -0.5499 -0.4699 0.039 Uiso 1 1 calc R . .
H9B H -1.4447 -0.6453 -0.4299 0.039 Uiso 1 1 calc R . .
N7 N -1.1168(3) -0.6897(3) -0.4600(2) 0.0177(6) Uani 1 1 d . . .
C1 C -0.3551(4) -1.1565(3) -0.1999(2) 0.0152(7) Uani 1 1 d . . .
N2 N -0.2659(3) -1.1662(3) -0.1225(2) 0.0181(6) Uani 1 1 d . . .
N4 N -0.4407(3) -1.2606(3) -0.2361(2) 0.0215(7) Uani 1 1 d . . .
H4A H -0.4350 -1.3334 -0.2069 0.026 Uiso 1 1 calc R . .
H4B H -0.4987 -1.2513 -0.2874 0.026 Uiso 1 1 calc R . .
N3 N -0.2032(3) -1.0447(3) -0.1076(2) 0.0183(6) Uani 1 1 d . . .
H10A H -1.014(4) -1.029(3) -0.378(3) 0.010(9) Uiso 1 1 d . . .
H10B H -1.154(5) -1.052(4) -0.349(3) 0.033(12) Uiso 1 1 d . . .

loop_
_atom_site_aniso_label
_atom_site_aniso_U_11
_atom_site_aniso_U_22
_atom_site_aniso_U_33
_atom_site_aniso_U_23
_atom_site_aniso_U_13
_atom_site_aniso_U_12
Cd1 0.01223(17) 0.01362(16) 0.01841(18) 0.00228(13) -0.00272(14) -0.00052(13)
Cd2 0.01241(13) 0.01552(12) 0.02389(14) -0.00303(10) 0.00090(10) 0.00152(10)
Cd3 0.01266(13) 0.02419(14) 0.01685(13) 0.00432(10) -0.00210(10) -0.00221(10)
Br2 0.01601(19) 0.02160(18) 0.0322(2) 0.00602(15) 0.00258(16) -0.00048(14)
Br1 0.0325(2) 0.02222(18) 0.02149(19) 0.00283(14) 0.00805(16) 0.00568(16)
N1 0.0170(15) 0.0154(14) 0.0159(14) 0.0028(11) -0.0034(12) 0.0015(12)
N5 0.038(2) 0.0162(15) 0.0247(17) 0.0016(12) -0.0202(15) -0.0041(14)
C2 0.0169(18) 0.0149(16) 0.0164(17) -0.0004(13) -0.0025(14) 0.0004(14)
O1 0.0147(13) 0.0197(13) 0.0200(13) 0.0019(10) 0.0009(10) 0.0002(10)
N6 0.0142(15) 0.0140(13) 0.0198(15) 0.0000(11) 0.0014(12) -0.0002(11)
C4 0.0139(17) 0.0123(15) 0.0161(17) -0.0009(13) 0.0010(14) -0.0019(13)
N8 0.0116(14) 0.0142(13) 0.0217(15) 0.0016(11) 0.0024(12) -0.0016(11)
N10 0.0110(16) 0.0157(14) 0.0295(18) 0.0043(13) 0.0014(14) -0.0019(13)
C3 0.0156(18) 0.0178(17) 0.0201(18) 0.0025(13) 0.0058(15) 0.0015(14)
N9 0.0167(17) 0.0248(17) 0.057(2) 0.0145(16) 0.0113(17) 0.0066(14)
N7 0.0125(15) 0.0150(14) 0.0257(16) 0.0008(12) 0.0020(13) 0.0009(11)
C1 0.0124(17) 0.0165(16) 0.0168(17) -0.0038(13) 0.0016(14) -0.0025(13)
N2 0.0164(16) 0.0153(14) 0.0215(16) 0.0006(12) -0.0044(13) -0.0030(12)
N4 0.0232(16) 0.0209(15) 0.0190(15) 0.0012(12) -0.0053(13) -0.0091(13)
N3 0.0175(16) 0.0133(13) 0.0225(16) 0.0007(11) -0.0060(13) -0.0010(12)

loop_
_atom_type_symbol
_atom_type_description
_atom_type_scat_dispersion_real
_atom_type_scat_dispersion_imag
_atom_type_scat_source
C C 0.0033 0.0016 'International Tables Vol C Tables 4.2.6.8 and 6.1.1.4'
H H 0.0000 0.0000 'International Tables Vol C Tables 4.2.6.8 and 6.1.1.4'
N N 0.0061 0.0033 'International Tables Vol C Tables 4.2.6.8 and 6.1.1.4'
O O 0.0106 0.0060 'International Tables Vol C Tables 4.2.6.8 and 6.1.1.4'
Br Br -0.2901 2.4595 'International Tables Vol C Tables 4.2.6.8 and 6.1.1.4'
Cd Cd -0.8075 1.2024 'International Tables Vol C Tables 4.2.6.8 and 6.1.1.4'

loop_
_geom_angle_atom_site_label_1
_geom_angle_atom_site_label_2
_geom_angle_atom_site_label_3
_geom_angle
_geom_angle_site_symmetry_1
_geom_angle_site_symmetry_3
_geom_angle_publ_flag
N3 Cd1 N3 180.0 2_454 4_445 ?
N3 Cd1 N7 87.61(10) 2_454 3_344 ?
N3 Cd1 N7 92.39(10) 4_445 3_344 ?
N3 Cd1 N7 92.39(10) 2_454 . ?
N3 Cd1 N7 87.61(10) 4_445 . ?
N7 Cd1 N7 180.0 3_344 . ?
N3 Cd1 Br1 95.03(7) 2_454 3_344 ?
N3 Cd1 Br1 84.97(7) 4_445 3_344 ?
N7 Cd1 Br1 86.35(7) 3_344 3_344 ?
N7 Cd1 Br1 93.65(7) . 3_344 ?
N3 Cd1 Br1 84.97(7) 2_454 . ?
N3 Cd1 Br1 95.03(7) 4_445 . ?
N7 Cd1 Br1 93.65(7) 3_344 . ?
N7 Cd1 Br1 86.35(7) . . ?
Br1 Cd1 Br1 180.000(11) 3_344 . ?
O1 Cd2 N6 172.33(9) . . ?
O1 Cd2 N2 94.91(10) . 2_454 ?
N6 Cd2 N2 91.00(10) . 2_454 ?
O1 Cd2 N10 85.36(10) . 3_334 ?
N6 Cd2 N10 89.21(11) . 3_334 ?
N2 Cd2 N10 174.57(10) 2_454 3_334 ?
O1 Cd2 Br1 93.28(6) . . ?
N6 Cd2 Br1 91.43(7) . . ?
N2 Cd2 Br1 91.61(8) 2_454 . ?
N10 Cd2 Br1 82.96(8) 3_334 . ?
O1 Cd2 Br2 80.17(6) . . ?
N6 Cd2 Br2 94.43(7) . . ?
N2 Cd2 Br2 95.42(8) 2_454 . ?
N10 Cd2 Br2 89.97(8) 3_334 . ?
Br1 Cd2 Br2 170.752(14) . . ?
O1 Cd3 N8 90.04(10) . 1_655 ?
O1 Cd3 N1 177.57(9) . . ?
N8 Cd3 N1 92.30(11) 1_655 . ?
O1 Cd3 O1 82.83(9) . 3_434 ?
N8 Cd3 O1 96.97(9) 1_655 3_434 ?
N1 Cd3 O1 97.55(9) . 3_434 ?
O1 Cd3 Br2 83.03(6) . . ?
N8 Cd3 Br2 164.09(7) 1_655 . ?
N1 Cd3 Br2 94.54(8) . . ?
O1 Cd3 Br2 96.36(6) 3_434 . ?
O1 Cd3 Cd3 41.71(6) . 3_434 ?
N8 Cd3 Cd3 94.69(7) 1_655 3_434 ?
N1 Cd3 Cd3 138.62(7) . 3_434 ?
O1 Cd3 Cd3 41.12(6) 3_434 3_434 ?
Br2 Cd3 Cd3 89.646(17) . 3_434 ?
Cd3 Br2 Cd2 80.485(18) . . ?
Cd2 Br1 Cd1 86.05(3) . . ?
C1 N1 C2 101.5(3) . . ?
C1 N1 Cd3 133.2(2) . . ?
C2 N1 Cd3 124.5(2) . . ?
C2 N5 H5A 120.0 . . ?
C2 N5 H5B 120.0 . . ?
H5A N5 H5B 120.0 . . ?
N3 C2 N1 113.4(3) . . ?
N3 C2 N5 123.7(3) . . ?
N1 C2 N5 122.8(3) . . ?
Cd2 O1 Cd3 103.77(9) . . ?
Cd2 O1 Cd3 123.90(11) . 3_434 ?
Cd3 O1 Cd3 97.17(9) . 3_434 ?
Cd2 O1 H1W 109(3) . . ?
Cd3 O1 H1W 108(3) . . ?
Cd3 O1 H1W 114(3) 3_434 . ?
C4 N6 N7 105.3(3) . . ?
C4 N6 Cd2 134.0(2) . . ?
N7 N6 Cd2 120.61(19) . . ?
N6 C4 N8 114.2(3) . . ?
N6 C4 N10 124.0(3) . . ?
N8 C4 N10 121.7(3) . . ?
C3 N8 C4 101.9(3) . . ?
C3 N8 Cd3 133.0(2) . 1_455 ?
C4 N8 Cd3 123.2(2) . 1_455 ?
C4 N10 Cd2 116.9(2) . 3_334 ?
C4 N10 H10A 111(2) . . ?
Cd2 N10 H10A 106(2) 3_334 . ?
C4 N10 H10B 118(3) . . ?
Cd2 N10 H10B 93(3) 3_334 . ?
H10A N10 H10B 111(4) . . ?
N7 C3 N8 112.9(3) . . ?
N7 C3 N9 124.6(3) . . ?
N8 C3 N9 122.4(3) . . ?
C3 N9 H9A 120.0 . . ?
C3 N9 H9B 120.0 . . ?
H9A N9 H9B 120.0 . . ?
C3 N7 N6 105.8(3) . . ?
C3 N7 Cd1 131.9(2) . . ?
N6 N7 Cd1 121.9(2) . . ?
N2 C1 N1 113.8(3) . . ?
N2 C1 N4 122.0(3) . . ?
N1 C1 N4 124.1(3) . . ?
C1 N2 N3 106.0(3) . . ?
C1 N2 Cd2 136.2(2) . 2_444 ?
N3 N2 Cd2 117.8(2) . 2_444 ?
C1 N4 H4A 120.0 . . ?
C1 N4 H4B 120.0 . . ?
H4A N4 H4B 120.0 . . ?
C2 N3 N2 105.3(3) . . ?
C2 N3 Cd1 128.7(2) . 2_444 ?
N2 N3 Cd1 124.9(2) . 2_444 ?

loop_
_geom_bond_atom_site_label_1
_geom_bond_atom_site_label_2
_geom_bond_distance
_geom_bond_site_symmetry_2
_geom_bond_publ_flag
Cd1 N3 2.342(3) 2_454 ?
Cd1 N3 2.342(3) 4_445 ?
Cd1 N7 2.345(3) 3_344 ?
Cd1 N7 2.345(3) . ?
Cd1 Br1 2.8451(7) 3_344 ?
Cd1 Br1 2.8451(7) . ?
Cd2 O1 2.282(3) . ?
Cd2 N6 2.282(3) . ?
Cd2 N2 2.285(3) 2_454 ?
Cd2 N10 2.483(3) 3_334 ?
Cd2 Br1 2.7592(8) . ?
Cd2 Br2 2.8459(8) . ?
Cd3 O1 2.286(3) . ?
Cd3 N8 2.292(3) 1_655 ?
Cd3 N1 2.311(3) . ?
Cd3 O1 2.313(2) 3_434 ?
Cd3 Br2 2.7144(9) . ?
Cd3 Cd3 3.4486(12) 3_434 ?
N1 C1 1.356(4) . ?
N1 C2 1.361(4) . ?
N5 C2 1.368(4) . ?
N5 H5A 0.8600 . ?
N5 H5B 0.8600 . ?
C2 N3 1.315(4) . ?
O1 Cd3 2.313(2) 3_434 ?
O1 H1W 0.787(18) . ?
N6 C4 1.313(4) . ?
N6 N7 1.406(4) . ?
C4 N8 1.361(4) . ?
C4 N10 1.400(4) . ?
N8 C3 1.361(4) . ?
N8 Cd3 2.292(3) 1_455 ?
N10 Cd2 2.483(3) 3_334 ?
N10 H10A 0.86(4) . ?
N10 H10B 0.86(4) . ?
C3 N7 1.330(4) . ?
C3 N9 1.369(5) . ?
N9 H9A 0.8600 . ?
N9 H9B 0.8600 . ?
C1 N2 1.301(5) . ?
C1 N4 1.408(4) . ?
N2 N3 1.398(4) . ?
N2 Cd2 2.285(3) 2_444 ?
N4 H4A 0.8600 . ?
N4 H4B 0.8600 . ?
N3 Cd1 2.342(3) 2_444 ?

loop_
_geom_hbond_atom_site_label_D
_geom_hbond_atom_site_label_H
_geom_hbond_atom_site_label_A
_geom_hbond_distance_DH
_geom_hbond_distance_HA
_geom_hbond_distance_DA
_geom_hbond_angle_DHA
_geom_hbond_site_symmetry_A
N5 H5A N7 0.86 2.53 3.231(4) 139.9 4_646
N5 H5A Br1 0.86 3.07 3.575(4) 119.6 4_646
N5 H5B N8 0.86 2.51 3.099(5) 126.4 1_655
N5 H5B N4 0.86 2.55 3.152(5) 127.5 2_454
N9 H9A N3 0.86 2.64 3.314(4) 136.0 4_445
N9 H9A Br1 0.86 3.10 3.645(4) 123.6 3_344
N4 H4A Br2 0.86 2.69 3.438(3) 145.4 2_444
N4 H4B N5 0.86 2.56 3.152(5) 126.5 2_444
N10 H10B N1 0.86(4) 2.60(4) 3.362(4) 148(4) 1_455
N10 H10B Br1 0.86(4) 3.08(4) 3.478(3) 111(3) 3_334
